data_9017284
loop_
_publ_author_name
'Biagioni, C.'
'Bindi, L.'
'Mauro, D.'
'Pasero, M.'

_publ_section_title
;
 Crystal-chemistry of sulfates from the Apuan Alps (Tuscany, Italy).
 IV. Giacovazzoite, K5Fe3+3O(SO4)6(H2O)9*H2O, the natural analogue of the \&s-Maus's salt
 and its dehydration product
 Note: T = 100 K
;
_journal_name_full 'Physics and Chemistry of Minerals'
_journal_page_last 7
_journal_volume 47
_journal_year 2020
_chemical_compound_source 'the Monte Arsiccio mine, Apuan Alps, Tuscany, Italy'
_chemical_formula_sum 'Fe3 H17 K5 O35 S6'
_chemical_name_mineral Giacovazzoite
_space_group_IT_number 14
_space_group_name_Hall '-P 2ybc'
_space_group_name_H-M_alt 'P 1 21/c 1'
_symmetry_space_group_name_H-M 'P 1 21/c 1'
_cell_angle_alpha 90
_cell_angle_beta 92.274
_cell_angle_gamma 90
_cell_formula_units_Z 4
_cell_length_a 9.4480
_cell_length_b 18.3183
_cell_length_c 17.9825
_cell_volume 3109.804
_database_code_amcsd 0020910
_diffrn_ambient_temperature 100
_exptl_crystal_density_diffrn 2.419
_cod_data_source_file inputs/fixed/downloads/10/10503.cif
_cod_data_source_block 10503
_cod_original_formula_sum 'K5 Fe3 S6 O35 H17'
_cod_database_code 9017284

loop_
_space_group_symop_operation_xyz
x,y,z
x,1/2-y,1/2+z
-x,1/2+y,1/2-z
-x,-y,-z

loop_
_atom_site_aniso_label
_atom_site_aniso_U_11
_atom_site_aniso_U_22
_atom_site_aniso_U_33
_atom_site_aniso_U_12
_atom_site_aniso_U_13
_atom_site_aniso_U_23
K1 0.01400 0.01190 0.01300 -0.00080 -0.00050 -0.00030
K2 0.01950 0.01040 0.02020 -0.00090 -0.00540 0.00100
K3 0.01970 0.01100 0.01670 -0.00180 -0.00050 -0.00250
K4 0.01430 0.01030 0.02580 0.00280 -0.00280 0.00060
K5 0.02110 0.01160 0.01530 0.00100 0.00160 0.00210
Fe1 0.00900 0.00540 0.00925 0.00017 -0.00064 -0.00021
Fe2 0.00900 0.00558 0.00984 0.00021 -0.00081 0.00020
Fe3 0.00940 0.00609 0.00986 0.00054 -0.00017 -0.00016
S1 0.00980 0.00560 0.01000 0.00020 -0.00050 -0.00080
S2 0.01040 0.00580 0.01070 -0.00040 -0.00060 0.00110
S3 0.01010 0.00580 0.01200 -0.00060 -0.00030 0.00020
S4 0.00940 0.00610 0.01200 0.00070 -0.00030 0.00030
S5 0.01180 0.00660 0.00980 0.00110 -0.00110 0.00040
S6 0.01000 0.00610 0.01090 0.00060 -0.00190 -0.00140
O1 0.01280 0.00830 0.01060 0.00110 -0.00180 -0.00170
O2 0.01260 0.01090 0.01240 0.00150 -0.00110 -0.00070
O3 0.01490 0.00940 0.01310 -0.00070 0.00090 -0.00110
O4 0.01590 0.00770 0.01600 -0.00290 -0.00190 -0.00070
O5 0.01270 0.00810 0.01160 0.00250 0.00050 0.00100
O6 0.00950 0.00980 0.02150 0.00000 -0.00030 0.00610
O7 0.01830 0.01400 0.01140 0.00000 0.00050 0.00370
O8 0.01910 0.00620 0.01810 0.00010 -0.00370 -0.00190
O9 0.01800 0.00780 0.01160 -0.00340 0.00230 -0.00030
O10 0.01110 0.00680 0.01310 -0.00050 -0.00050 -0.00160
O11 0.01170 0.00850 0.01630 -0.00140 -0.00100 0.00020
O12 0.01420 0.00670 0.01720 0.00110 -0.00280 0.00030
O13 0.01210 0.01270 0.01360 0.00240 0.00060 -0.00330
O14 0.01190 0.00840 0.01520 0.00170 -0.00210 -0.00050
O15 0.01050 0.00960 0.01780 0.00050 0.00120 -0.00060
O16 0.01650 0.00590 0.01940 -0.00040 -0.00120 0.00320
O17 0.01270 0.01360 0.01420 0.00250 0.00270 0.00560
O18 0.01220 0.01440 0.01240 0.00060 0.00050 0.00120
O19 0.01700 0.01140 0.01090 -0.00240 -0.00220 0.00040
O20 0.02270 0.00730 0.01930 0.00000 -0.00250 -0.00140
O21 0.01160 0.01810 0.01420 -0.00310 0.00200 -0.00500
O22 0.01340 0.00910 0.01230 -0.00260 0.00160 -0.00380
O23 0.01310 0.01390 0.01470 0.00310 -0.00390 -0.00190
O24 0.02970 0.00780 0.01510 0.00300 -0.00220 -0.00140
O25 0.01020 0.00910 0.00970 0.00140 -0.00160 0.00070
OW26 0.00920 0.00850 0.01610 0.00060 -0.00040 -0.00080
OW27 0.01400 0.01140 0.01330 0.00180 -0.00230 -0.00240
OW28 0.01380 0.01270 0.01170 0.00100 0.00120 0.00160
OW29 0.03100 0.05300 0.03100 -0.01080 -0.00900 0.01350
OW30 0.03800 0.03700 0.04800 0.00120 -0.00720 -0.00340
OW31 0.01260 0.01510 0.02120 0.00180 0.00080 0.00310
OW32 0.02450 0.01810 0.02080 0.00130 0.00540 -0.00020
OW33 0.01720 0.01970 0.02190 0.00090 -0.00090 -0.00060
OW34 0.01560 0.01490 0.02140 -0.00240 0.00430 -0.00460
OW35 0.01860 0.01760 0.01770 -0.00430 -0.00160 0.00500

loop_
_atom_site_label
_atom_site_fract_x
_atom_site_fract_y
_atom_site_fract_z
_atom_site_U_iso_or_equiv
_atom_site_type_symbol
_atom_site_attached_hydrogens
K1 0.54415 0.15573 0.24416 0.01300 K 0
K2 0.63785 0.22595 0.03564 0.01687 K 0
K3 0.26611 0.10184 0.04798 0.01583 K 0
K4 0.12505 0.20433 0.27235 0.01689 K 0
K5 0.32617 0.11271 0.44081 0.01598 K 0
Fe1 0.31621 0.41663 0.25801 0.00789 Fe 0
Fe2 0.63609 0.40773 0.34320 0.00819 Fe 0
Fe3 0.59944 0.39646 0.15778 0.00847 Fe 0
S1 0.39126 0.52165 0.39297 0.00851 S 0
S2 0.39806 0.29491 0.38371 0.00901 S 0
S3 0.78161 0.52346 0.24106 0.00932 S 0
S4 0.81673 0.29379 0.24349 0.00920 S 0
S5 0.36450 0.51371 0.10715 0.00941 S 0
S6 0.31440 0.29483 0.12870 0.00908 S 0
O1 0.33310 0.51081 0.31504 0.01060 O 0
O2 0.50940 0.46856 0.40712 0.01200 O 0
O3 0.27970 0.50662 0.44520 0.01240 O 0
O4 0.44420 0.59605 0.40020 0.01330 O 0
O5 0.30760 0.35512 0.35081 0.01080 O 0
O6 0.55000 0.31631 0.37780 0.01360 O 0
O7 0.36800 0.28700 0.46209 0.01450 O 0
O8 0.37430 0.22766 0.34214 0.01460 O 0
O9 0.73520 0.50089 0.31633 0.01240 O 0
O10 0.76790 0.45952 0.18991 0.01040 O 0
O11 0.93200 0.54472 0.24815 0.01220 O 0
O12 0.69620 0.58470 0.21386 0.01280 O 0
O13 0.79380 0.34690 0.30513 0.01280 O 0
O14 0.69790 0.30248 0.18645 0.01190 O 0
O15 0.95240 0.31061 0.21054 0.01260 O 0
O16 0.81430 0.21918 0.27127 0.01400 O 0
O17 0.51120 0.48214 0.10742 0.01340 O 0
O18 0.28410 0.47660 0.16563 0.01300 O 0
O19 0.29370 0.50093 0.03541 0.01320 O 0
O20 0.37870 0.59139 0.12256 0.01650 O 0
O21 0.45000 0.33140 0.10840 0.01460 O 0
O22 0.27100 0.32571 0.20116 0.01150 O 0
O23 0.20700 0.31122 0.07069 0.01400 O 0
O24 0.33760 0.21723 0.13912 0.01760 O 0
O25 0.51740 0.40817 0.25241 0.00970 O 0
OW26 0.09900 0.42464 0.27070 0.01130 O 0
OW27 0.76200 0.40300 0.43961 0.01300 O 0
OW28 0.70380 0.38409 0.05968 0.01270 O 0
OW29 -0.00240 0.07010 0.10130 0.03880 O 0
OW30 0.91950 0.21330 0.07430 0.04140 O 0
OW31 0.97750 0.40551 0.05600 0.01630 O 0
OW32 0.95560 0.55378 0.08561 0.02100 O 0
OW33 0.92510 0.72919 0.07272 0.01960 O 0
OW34 0.96140 0.88056 0.06621 0.01720 O 0
OW35 0.78900 0.20698 0.42857 0.01800 O 0
H261 0.04900 0.38700 0.24600 0.05000 H 0
H262 0.05700 0.46300 0.24400 0.06000 H 0
H271 0.75100 0.43800 0.47800 0.07000 H 0
H272 0.86100 0.40300 0.43300 0.05000 H 0
H281 0.80400 0.38400 0.05900 0.02200 H 0
H282 0.71700 0.42700 0.03200 0.06000 H 0
H291 -0.00900 0.06500 0.15430 0.06000 H 0
H292 -0.08800 0.05200 0.07500 0.08000 H 0
H311 0.05500 0.38100 0.07600 0.01500 H 0
H321 0.02400 0.56500 0.05100 0.06000 H 0
H322 0.02300 0.56400 0.12400 0.02700 H 0
H331 0.88200 0.73200 0.02480 0.04600 H 0
H332 0.02000 0.71900 0.06000 0.02400 H 0
H341 0.97000 0.82960 0.06900 0.07000 H 0
H342 0.92600 0.90400 0.10700 0.03700 H 0
H351 0.79500 0.22500 0.37960 0.03600 H 0
H352 0.71500 0.17300 0.43000 0.11000 H 0

loop_
_cod_changelog_entry_id
_cod_changelog_entry_author
_cod_changelog_entry_date
_cod_changelog_entry_text
1
;cod-tools version 3.8.0
Id: cif_guess_AMCSD_atom_types 9574 2023-05-10 09:00:05Z saulius
;
2023-05-10T18:58:04+03:00
;Derived atom types and hydrogen counts
from atom names that follow the AMCSD naming convention
(Wat == water, O-H == hydroxyl).
;

loop_
_cod_related_entry_id
_cod_related_entry_database
_cod_related_entry_code
1 AMCSD 0020910
